data_2000620
loop_
_publ_author_name
'Ishida, H.'
'Kashino, S.'

_publ_section_title
;
 Structure of <i>tert</i>-butylammonium hexachlorotellurate(IV)
;
_journal_issue 9
_journal_name_full 'Acta Crystallographica Section C'
_journal_page_first 1673
_journal_page_last 1675
_journal_paper_doi 10.1107/S0108270191015147
_journal_volume 48
_journal_year 1992
_chemical_formula_moiety '2(C4 H12 N1),Cl6 Te1'
_chemical_formula_sum 'C8 H24 Cl6 N2 Te'
_chemical_formula_weight 488.6
_symmetry_cell_setting monoclinic
_symmetry_space_group_name_Hall '-P 2yab'
_symmetry_space_group_name_H-M 'P 1 21/a 1'
_cell_angle_alpha 90
_cell_angle_beta 90.14(2)
_cell_angle_gamma 90
_cell_formula_units_Z 4
_cell_length_a 12.620(3)
_cell_length_b 15.719(5)
_cell_length_c 9.945(2)
_cell_volume 1972.8(9)
_diffrn_radiation_type Mo
_diffrn_radiation_wavelength 0.71073
_exptl_absorpt_coefficient_mu 2.318
_exptl_crystal_density_diffrn 1.645
_exptl_crystal_F_000 960
_cod_data_source_file as0574.cif
_cod_data_source_block as0574a
_cod_depositor_comments
;
 Marking attached hydrogen atoms.

 Antanas Vaitkus,
 2017-08-09
;
_cod_original_cell_volume 1973.0(9)
_cod_original_formula_sum 'C8 H24 Cl6 N2 Te1'
_cod_database_code 2000620

loop_
_atom_site_label
_atom_site_fract_x
_atom_site_fract_y
_atom_site_fract_z
_atom_site_attached_hydrogens
Te .22715(5) .12633(4) .15023(5) 0
Cl(1) .0696(2) .1188(2) -.0228(2) 0
Cl(2) .2941(2) .26400(10) .0301(2) 0
Cl(3) .3503(2) .0298(2) -.0057(2) 0
Cl(4) .1565(3) -.0056(2) .2469(2) 0
Cl(5) .3644(3) .1361(2) .3207(3) 0
Cl(6) .1116(3) .2109(2) .2894(3) 0
N(1) .3639(6) .4368(4) .1828(6) 3
N(2) .5431(5) .1693(4) -.1023(6) 3
C(1) .3284(8) .4512(5) .3292(8) 0
C(2) .3880(10) .3887(7) .4170(10) 3
C(3) .3500(10) .5427(6) .3640(10) 3
C(4) .2066(8) .4318(8) .3320(10) 3
C(5) .5393(7) .1749(6) -.2576(8) 0
C(6) .5280(10) .0842(6) -.3140(10) 3
C(7) .6452(8) .2145(6) -.3030(10) 3
C(8) .4412(9) .2292(8) -.2920(10) 3

loop_
_geom_bond_atom_site_label_1
_geom_bond_atom_site_label_2
_geom_bond_distance
Te Cl(1) 2.629(3)
Te Cl(2) 2.614(2)
Te Cl(3) 2.671(2)
Te Cl(4) 2.454(3)
Te Cl(5) 2.425(3)
Te Cl(6) 2.413(3)
N(1) C(1) 1.542(9)
N(2) C(5) 1.548(9)
C(1) C(2) 1.510(10)
C(1) C(3) 1.510(10)
C(1) C(4) 1.570(10)
C(5) C(6) 1.540(10)
C(5) C(7) 1.540(10)
C(5) C(8) 1.540(10)
